data_2022704
loop_
_publ_author_name
'Aristov, Michael M.'
'Geng, Han'
'Harris, James W.'
'Berry, John F.'

_publ_section_title
;
 Clarifying the structures of imidines: using crystallographic
 characterization to identify tautomers and localized systems of
 &#x3c0;-bonding.
;
_journal_coeditor_code EP3031
_journal_issue 'Pt 4'
_journal_name_full 'Acta crystallographica. Section C, Structural chemistry'
_journal_page_first 133
_journal_page_last 141
_journal_paper_doi 10.1107/S2053229623002036
_journal_volume 79
_journal_year 2023
_chemical_formula_iupac 'C5 H9 N3, C H4 O'
_chemical_formula_moiety 'C5 H9 N3, C H4 O'
_chemical_formula_sum 'C6 H13 N3 O'
_chemical_formula_weight 143.19
_chemical_name_systematic
;
6-Imino-3,4,5,6-tetrahydropyridin-2-amine methanol monosolvate
;
_space_group_crystal_system monoclinic
_space_group_IT_number 14
_space_group_name_Hall '-P 2ybc'
_space_group_name_H-M_alt 'P 1 21/c 1'
_atom_sites_solution_hydrogens mixed
_atom_sites_solution_primary dual
_audit_creation_method
;
Olex2 1.5
(compiled 2021.12.09 svn.r5202d8cf for OlexSys, GUI svn.r6439)
;
_cell_angle_alpha 90
_cell_angle_beta 111.320(8)
_cell_angle_gamma 90
_cell_formula_units_Z 8
_cell_length_a 9.4887(9)
_cell_length_b 14.5341(11)
_cell_length_c 12.2828(10)
_cell_measurement_reflns_used 9930
_cell_measurement_temperature 100.00
_cell_measurement_theta_max 74.418
_cell_measurement_theta_min 4.919
_cell_volume 1578.0(2)
_computing_cell_refinement
;
SAINT (Bruker, 2017)
;
_computing_data_collection
;
APEX3 (Bruker, 2017)
;
_computing_data_reduction
;
SAINT (Bruker, 2017)
;
_computing_molecular_graphics
;
OLEX2 (Dolomanov <i>et al.</i>, 2009)
;
_computing_publication_material
;
OLEX2 (Dolomanov <i>et al.</i>, 2009)
;
_computing_structure_refinement
;
SHELXL2018 (Sheldrick, 2015<i>b</i>)
;
_computing_structure_solution
;
SHELXT2018 (Sheldrick, 2015<i>a</i>)
;
_diffrn_ambient_temperature 100.00
_diffrn_measured_fraction_theta_full 1.000
_diffrn_measured_fraction_theta_max 0.998
_diffrn_measurement_device_type 'Bruker APEXII Quazar'
_diffrn_measurement_method '0.5\% \w and 0.5\% \f scans'
_diffrn_radiation_type CuK\a
_diffrn_radiation_wavelength 1.54178
_diffrn_reflns_av_R_equivalents 0.0368
_diffrn_reflns_av_unetI/netI 0.0211
_diffrn_reflns_limit_h_max 9
_diffrn_reflns_limit_h_min -11
_diffrn_reflns_limit_k_max 18
_diffrn_reflns_limit_k_min -18
_diffrn_reflns_limit_l_max 15
_diffrn_reflns_limit_l_min -15
_diffrn_reflns_number 26582
_diffrn_reflns_theta_full 67.500
_diffrn_reflns_theta_max 74.468
_diffrn_reflns_theta_min 4.919
_diffrn_source_current 1.1
_diffrn_source_power 0.55000000000000E-1
_diffrn_source_voltage 50.0
_diffrn_standards_number 0
_exptl_absorpt_coefficient_mu 0.695
_exptl_absorpt_correction_T_max 0.7538
_exptl_absorpt_correction_T_min 0.6895
_exptl_absorpt_correction_type multi-scan
_exptl_absorpt_process_details
;
(SADABS; Krause <i>et al.</i>, 2015)
;
_exptl_crystal_colour yellow
_exptl_crystal_density_diffrn 1.205
_exptl_crystal_density_method 'not measured'
_exptl_crystal_description block
_exptl_crystal_F_000 624
_exptl_crystal_size_max 0.03
_exptl_crystal_size_mid 0.02
_exptl_crystal_size_min 0.01
_refine_diff_density_max 0.350
_refine_diff_density_min -0.277
_refine_ls_extinction_method none
_refine_ls_goodness_of_fit_ref 1.074
_refine_ls_hydrogen_treatment mixed
_refine_ls_matrix_type full
_refine_ls_number_parameters 204
_refine_ls_number_reflns 3219
_refine_ls_number_restraints 5
_refine_ls_restrained_S_all 1.075
_refine_ls_R_factor_all 0.0432
_refine_ls_R_factor_gt 0.0400
_refine_ls_shift/su_max 0.000
_refine_ls_shift/su_mean 0.000
_refine_ls_structure_factor_coef Fsqd
_refine_ls_weighting_details 'w=1/[\s^2^(Fo^2^)+(0.0520P)^2^+0.8148P] where P=(Fo^2^+2Fc^2^)/3'
_refine_ls_weighting_scheme calc
_refine_ls_wR_factor_gt 0.1050
_refine_ls_wR_factor_ref 0.1076
_reflns_number_gt 2938
_reflns_number_total 3219
_reflns_threshold_expression 'I > 2\s(I)'
_cod_data_source_file ep3031sup1.cif
_cod_data_source_block 2
_cod_depositor_comments 'Adding full bibliography for 2022700--2022704.cif.'
_cod_database_code 2022704
_cod_database_fobs_code 2022704
_shelx_space_group_comment
;
The symmetry employed for this shelxl refinement is uniquely defined
by the following loop, which should always be used as a source of
symmetry information in preference to the above space-group names.
They are only intended as comments.
;
_shelx_estimated_absorpt_t_min 0.979
_shelx_estimated_absorpt_t_max 0.993

loop_
_space_group_symop_operation_xyz
'x, y, z'
'-x, y+1/2, -z+1/2'
'-x, -y, -z'
'x, -y-1/2, z-1/2'

loop_
_atom_site_type_symbol
_atom_site_label
_atom_site_fract_x
_atom_site_fract_y
_atom_site_fract_z
_atom_site_U_iso_or_equiv
_atom_site_adp_type
_atom_site_calc_flag
_atom_site_occupancy
_atom_site_disorder_assembly
_atom_site_disorder_group
O O1 0.91809(9) 0.53060(6) 0.32228(8) 0.0154(2) Uani d 1 . .
H H1 0.843291 0.500710 0.324261 0.023 Uiso calc 1 . .
C C11 0.95021(14) 0.60412(9) 0.40431(12) 0.0176(3) Uani d 1 . .
H H11A 0.914773 0.662174 0.362792 0.026 Uiso calc 1 . .
H H11B 1.059570 0.607547 0.447497 0.026 Uiso calc 1 . .
H H11C 0.898395 0.593247 0.459110 0.026 Uiso calc 1 . .
O O2 -0.23850(10) 0.18016(7) 0.49986(8) 0.0186(2) Uani d 1 . .
H H2 -0.177175 0.196182 0.468403 0.028 Uiso calc 1 . .
C C12 -0.16048(15) 0.16888(9) 0.62137(11) 0.0179(3) Uani d 1 . .
H H12A -0.075415 0.126555 0.634784 0.021 Uiso calc 0.854(6) . .
H H12B -0.229589 0.143625 0.656730 0.021 Uiso calc 0.854(6) . .
H H12C -0.122367 0.228643 0.656828 0.021 Uiso calc 0.854(6) . .
H H12D -0.209499 0.205994 0.664111 0.021 Uiso calc 0.146(6) . .
H H12E -0.055325 0.188924 0.642165 0.021 Uiso calc 0.146(6) . .
H H12F -0.162546 0.103905 0.642067 0.021 Uiso calc 0.146(6) . .
N N1 0.18981(11) 0.44082(7) 0.34103(9) 0.0119(2) Uani d 1 . .
H H1A 0.193322 0.380372 0.345176 0.014 Uiso calc 1 . .
H H1B 0.107360 0.470129 0.338113 0.014 Uiso calc 1 . .
N N2 0.43078(10) 0.44159(7) 0.34367(8) 0.0101(2) Uani d 1 . .
N N3 0.67078(12) 0.44558(8) 0.33472(10) 0.0179(2) Uani d 1 . .
H H3 0.6580(19) 0.3842(13) 0.3373(15) 0.022 Uiso d 1 . .
N N4 0.45550(12) 0.24491(7) 0.41496(10) 0.0152(2) Uani d 1 . .
H H4A 0.441875 0.301552 0.387785 0.018 Uiso calc 1 . .
H H4B 0.544157 0.218156 0.432102 0.018 Uiso calc 1 . .
N N5 0.21070(11) 0.24124(7) 0.40385(9) 0.0109(2) Uani d 1 . .
N N6 -0.03480(12) 0.23502(7) 0.40299(9) 0.0145(2) Uani d 1 . .
H H6 -0.0302(19) 0.2941(12) 0.3799(15) 0.017 Uiso d 1 . .
C C1 0.30862(12) 0.48770(8) 0.33917(9) 0.0086(2) Uani d 1 . .
C C2 0.29419(13) 0.59129(8) 0.33369(11) 0.0121(2) Uani d 1 . .
H H2A 0.314806 0.615714 0.413238 0.015 Uiso calc 1 . .
H H2B 0.189341 0.608325 0.284329 0.015 Uiso calc 1 . .
C C3 0.40331(13) 0.63441(8) 0.28387(11) 0.0142(2) Uani d 1 . .
H H3A 0.407300 0.701797 0.296414 0.017 Uiso calc 1 . .
H H3B 0.368326 0.622714 0.198743 0.017 Uiso calc 1 . .
C C4 0.55968(13) 0.59317(8) 0.34406(11) 0.0134(2) Uani d 1 . .
H H4C 0.628254 0.615835 0.305505 0.016 Uiso calc 1 . .
H H4D 0.600702 0.613484 0.426622 0.016 Uiso calc 1 . .
C C5 0.55477(13) 0.48907(8) 0.33947(10) 0.0112(2) Uani d 1 . .
C C6 0.34220(14) 0.19978(8) 0.43011(11) 0.0132(2) Uani d 1 . .
C C7 0.3718(2) 0.10128(11) 0.4725(2) 0.0165(4) Uani d 0.854(6) A 1
H H7A 0.477899 0.095201 0.527129 0.020 Uiso calc 0.854(6) A 1
H H7B 0.357403 0.060030 0.405148 0.020 Uiso calc 0.854(6) A 1
C C8 0.26531(19) 0.07255(12) 0.53405(16) 0.0189(5) Uani d 0.854(6) A 1
H H8A 0.275274 0.005791 0.551184 0.023 Uiso calc 0.854(6) A 1
H H8B 0.290335 0.106319 0.608716 0.023 Uiso calc 0.854(6) A 1
C C9 0.1044(2) 0.09504(10) 0.4530(2) 0.0155(4) Uani d 0.854(6) A 1
H H9A 0.077210 0.056923 0.381497 0.019 Uiso calc 0.854(6) A 1
H H9B 0.032970 0.080500 0.492550 0.019 Uiso calc 0.854(6) A 1
C C9A 0.1419(16) 0.1047(10) 0.5033(18) 0.040(4) Uiso d 0.146(6) A 2
H H9AA 0.166713 0.124120 0.585420 0.047 Uiso calc 0.146(6) A 2
H H9AB 0.053918 0.062706 0.482943 0.047 Uiso calc 0.146(6) A 2
C C7A 0.4042(12) 0.1163(7) 0.5095(12) 0.022(4) Uiso d 0.146(6) A 2
H H7AA 0.482399 0.084901 0.487294 0.027 Uiso calc 0.146(6) A 2
H H7AB 0.450947 0.136391 0.591897 0.027 Uiso calc 0.146(6) A 2
C C8A 0.2746(14) 0.0515(8) 0.4957(16) 0.043(4) Uiso d 0.146(6) A 2
H H8AA 0.306708 0.004182 0.557862 0.052 Uiso calc 0.146(6) A 2
H H8AB 0.244586 0.019944 0.419149 0.052 Uiso calc 0.146(6) A 2
C C10 0.09196(14) 0.19534(8) 0.42037(10) 0.0128(2) Uani d 1 . .

loop_
_atom_site_aniso_label
_atom_site_aniso_U_11
_atom_site_aniso_U_22
_atom_site_aniso_U_33
_atom_site_aniso_U_12
_atom_site_aniso_U_13
_atom_site_aniso_U_23
O1 0.0100(4) 0.0182(4) 0.0211(5) -0.0020(3) 0.0093(3) -0.0038(3)
C11 0.0131(6) 0.0192(6) 0.0228(6) -0.0031(5) 0.0092(5) -0.0041(5)
O2 0.0092(4) 0.0341(5) 0.0129(4) -0.0001(4) 0.0044(3) 0.0038(4)
C12 0.0209(6) 0.0198(6) 0.0129(6) 0.0010(5) 0.0061(5) 0.0014(5)
N1 0.0080(4) 0.0095(5) 0.0199(5) 0.0006(3) 0.0072(4) 0.0023(4)
N2 0.0082(5) 0.0102(5) 0.0130(5) -0.0004(3) 0.0051(4) 0.0011(4)
N3 0.0122(5) 0.0139(5) 0.0313(6) -0.0011(4) 0.0122(4) -0.0030(4)
N4 0.0125(5) 0.0108(5) 0.0244(5) 0.0044(4) 0.0095(4) 0.0026(4)
N5 0.0127(5) 0.0078(4) 0.0139(5) 0.0000(4) 0.0067(4) 0.0004(4)
N6 0.0140(5) 0.0150(5) 0.0151(5) -0.0043(4) 0.0061(4) -0.0003(4)
C1 0.0083(5) 0.0105(5) 0.0071(5) 0.0005(4) 0.0027(4) 0.0011(4)
C2 0.0100(5) 0.0093(5) 0.0174(6) 0.0016(4) 0.0054(4) 0.0027(4)
C3 0.0140(6) 0.0113(5) 0.0185(6) -0.0003(4) 0.0074(5) 0.0036(4)
C4 0.0113(5) 0.0123(6) 0.0173(6) -0.0014(4) 0.0059(5) 0.0013(4)
C5 0.0086(5) 0.0136(6) 0.0114(5) -0.0007(4) 0.0036(4) 0.0010(4)
C6 0.0171(6) 0.0092(5) 0.0150(6) 0.0025(4) 0.0079(5) 0.0005(4)
C7 0.0159(8) 0.0073(7) 0.0213(10) 0.0026(6) 0.0010(8) 0.0023(7)
C8 0.0311(9) 0.0087(7) 0.0167(8) 0.0020(6) 0.0083(7) 0.0063(6)
C9 0.0228(8) 0.0073(7) 0.0205(10) -0.0037(6) 0.0128(8) -0.0004(6)
C10 0.0184(6) 0.0096(5) 0.0134(6) -0.0034(4) 0.0092(5) -0.0017(4)

loop_
_atom_type_symbol
_atom_type_description
_atom_type_scat_dispersion_real
_atom_type_scat_dispersion_imag
_atom_type_scat_source
C C 0.0181 0.0091 'International Tables Vol C Tables 4.2.6.8 and 6.1.1.4'
H H 0.0000 0.0000 'International Tables Vol C Tables 4.2.6.8 and 6.1.1.4'
N N 0.0311 0.0180 'International Tables Vol C Tables 4.2.6.8 and 6.1.1.4'
O O 0.0492 0.0322 'International Tables Vol C Tables 4.2.6.8 and 6.1.1.4'

loop_
_geom_angle_atom_site_label_1
_geom_angle_atom_site_label_2
_geom_angle_atom_site_label_3
_geom_angle_site_symmetry_1
_geom_angle_site_symmetry_3
_geom_angle
_geom_angle_publ_flag
C11 O1 H1 . . 109.5 ?
O1 C11 H11A . . 109.5 ?
O1 C11 H11B . . 109.5 ?
O1 C11 H11C . . 109.5 ?
H11A C11 H11B . . 109.5 ?
H11A C11 H11C . . 109.5 ?
H11B C11 H11C . . 109.5 ?
C12 O2 H2 . . 109.5 ?
O2 C12 H12A . . 109.5 ?
O2 C12 H12B . . 109.5 ?
O2 C12 H12C . . 109.5 ?
O2 C12 H12D . . 109.5 ?
O2 C12 H12E . . 109.5 ?
O2 C12 H12F . . 109.5 ?
H12A C12 H12B . . 109.5 ?
H12A C12 H12C . . 109.5 ?
H12A C12 H12D . . 141.1 ?
H12A C12 H12E . . 56.3 ?
H12A C12 H12F . . 56.3 ?
H12B C12 H12C . . 109.5 ?
H12B C12 H12D . . 56.3 ?
H12B C12 H12E . . 141.1 ?
H12B C12 H12F . . 56.3 ?
H12C C12 H12D . . 56.3 ?
H12C C12 H12E . . 56.3 ?
H12C C12 H12F . . 141.1 ?
H12D C12 H12E . . 109.5 ?
H12D C12 H12F . . 109.5 ?
H12E C12 H12F . . 109.5 ?
H1A N1 H1B . . 120.0 ?
C1 N1 H1A . . 120.0 ?
C1 N1 H1B . . 120.0 ?
C1 N2 C5 . . 119.40(10) ?
C5 N3 H3 . . 110.8(11) ?
H4A N4 H4B . . 120.0 ?
C6 N4 H4A . . 120.0 ?
C6 N4 H4B . . 120.0 ?
C6 N5 C10 . . 119.50(10) ?
C10 N6 H6 . . 109.1(10) ?
N1 C1 C2 . . 116.70(10) ?
N2 C1 N1 . . 118.50(10) ?
N2 C1 C2 . . 124.79(10) ?
C1 C2 H2A . . 109.3 ?
C1 C2 H2B . . 109.3 ?
C1 C2 C3 . . 111.45(10) ?
H2A C2 H2B . . 108.0 ?
C3 C2 H2A . . 109.3 ?
C3 C2 H2B . . 109.3 ?
C2 C3 H3A . . 109.8 ?
C2 C3 H3B . . 109.8 ?
C2 C3 C4 . . 109.26(10) ?
H3A C3 H3B . . 108.3 ?
C4 C3 H3A . . 109.8 ?
C4 C3 H3B . . 109.8 ?
C3 C4 H4C . . 109.4 ?
C3 C4 H4D . . 109.4 ?
H4C C4 H4D . . 108.0 ?
C5 C4 C3 . . 111.38(10) ?
C5 C4 H4C . . 109.4 ?
C5 C4 H4D . . 109.4 ?
N2 C5 C4 . . 120.87(10) ?
N3 C5 N2 . . 120.65(11) ?
N3 C5 C4 . . 118.46(10) ?
N4 C6 C7 . . 117.14(11) ?
N4 C6 C7A . . 109.7(4) ?
N5 C6 N4 . . 118.88(11) ?
N5 C6 C7 . . 123.93(12) ?
N5 C6 C7A . . 128.9(4) ?
C6 C7 H7A . . 109.5 ?
C6 C7 H7B . . 109.5 ?
C6 C7 C8 . . 110.85(12) ?
H7A C7 H7B . . 108.1 ?
C8 C7 H7A . . 109.5 ?
C8 C7 H7B . . 109.5 ?
C7 C8 H8A . . 110.2 ?
C7 C8 H8B . . 110.2 ?
H8A C8 H8B . . 108.5 ?
C9 C8 C7 . . 107.73(15) ?
C9 C8 H8A . . 110.2 ?
C9 C8 H8B . . 110.2 ?
C8 C9 H9A . . 109.6 ?
C8 C9 H9B . . 109.6 ?
H9A C9 H9B . . 108.1 ?
C10 C9 C8 . . 110.18(14) ?
C10 C9 H9A . . 109.6 ?
C10 C9 H9B . . 109.6 ?
H9AA C9A H9AB . . 107.4 ?
C8A C9A H9AA . . 108.3 ?
C8A C9A H9AB . . 108.3 ?
C8A C9A C10 . . 115.8(11) ?
C10 C9A H9AA . . 108.3 ?
C10 C9A H9AB . . 108.3 ?
C6 C7A H7AA . . 110.0 ?
C6 C7A H7AB . . 110.0 ?
H7AA C7A H7AB . . 108.4 ?
C8A C7A C6 . . 108.3(8) ?
C8A C7A H7AA . . 110.0 ?
C8A C7A H7AB . . 110.0 ?
C9A C8A H8AA . . 109.7 ?
C9A C8A H8AB . . 109.7 ?
C7A C8A C9A . . 109.7(10) ?
C7A C8A H8AA . . 109.7 ?
C7A C8A H8AB . . 109.7 ?
H8AA C8A H8AB . . 108.2 ?
N5 C10 C9 . . 121.04(11) ?
N5 C10 C9A . . 114.5(5) ?
N6 C10 N5 . . 121.55(11) ?
N6 C10 C9 . . 117.32(11) ?
N6 C10 C9A . . 120.8(4) ?

loop_
_geom_bond_atom_site_label_1
_geom_bond_atom_site_label_2
_geom_bond_site_symmetry_2
_geom_bond_distance
_geom_bond_publ_flag
O1 H1 . 0.8400 ?
O1 C11 . 1.4236(15) ?
C11 H11A . 0.9800 ?
C11 H11B . 0.9800 ?
C11 H11C . 0.9800 ?
O2 H2 . 0.8400 ?
O2 C12 . 1.4139(15) ?
C12 H12A . 0.9800 ?
C12 H12B . 0.9800 ?
C12 H12C . 0.9800 ?
C12 H12D . 0.9800 ?
C12 H12E . 0.9800 ?
C12 H12F . 0.9800 ?
N1 H1A . 0.8800 ?
N1 H1B . 0.8800 ?
N1 C1 . 1.3245(15) ?
N2 C1 . 1.3225(15) ?
N2 C5 . 1.3810(14) ?
N3 H3 . 0.902(19) ?
N3 C5 . 1.2890(16) ?
N4 H4A . 0.8800 ?
N4 H4B . 0.8800 ?
N4 C6 . 1.3290(16) ?
N5 C6 . 1.3158(16) ?
N5 C10 . 1.3863(15) ?
N6 H6 . 0.910(18) ?
N6 C10 . 1.2799(17) ?
C1 C2 . 1.5111(15) ?
C2 H2A . 0.9900 ?
C2 H2B . 0.9900 ?
C2 C3 . 1.5165(16) ?
C3 H3A . 0.9900 ?
C3 H3B . 0.9900 ?
C3 C4 . 1.5197(16) ?
C4 H4C . 0.9900 ?
C4 H4D . 0.9900 ?
C4 C5 . 1.5141(16) ?
C6 C7 . 1.5143(18) ?
C6 C7A . 1.533(8) ?
C7 H7A . 0.9900 ?
C7 H7B . 0.9900 ?
C7 C8 . 1.524(2) ?
C8 H8A . 0.9900 ?
C8 H8B . 0.9900 ?
C8 C9 . 1.524(2) ?
C9 H9A . 0.9900 ?
C9 H9B . 0.9900 ?
C9 C10 . 1.5051(17) ?
C9A H9AA . 0.9900 ?
C9A H9AB . 0.9900 ?
C9A C8A . 1.510(9) ?
C9A C10 . 1.627(16) ?
C7A H7AA . 0.9900 ?
C7A H7AB . 0.9900 ?
C7A C8A . 1.509(9) ?
C8A H8AA . 0.9900 ?
C8A H8AB . 0.9900 ?

loop_
_geom_hbond_atom_site_label_D
_geom_hbond_atom_site_label_H
_geom_hbond_atom_site_label_A
_geom_hbond_site_symmetry_A
_geom_hbond_distance_DH
_geom_hbond_distance_HA
_geom_hbond_distance_DA
_geom_hbond_angle_DHA
_geom_hbond_publ_flag
O1 H1 N3 . 0.84 1.87 2.7051(14) 173.9 yes
O2 H2 N6 . 0.84 1.89 2.7312(14) 177.7 yes
N1 H1A N5 . 0.88 2.13 2.9896(14) 164.3 yes
N1 H1B O1 1_455 0.88 1.94 2.8233(13) 176.3 yes
N4 H4A N2 . 0.88 2.10 2.9739(14) 172.6 yes
N4 H4B O2 1_655 0.88 2.00 2.8639(14) 166.6 yes
C9 H9A O1 2_645 0.99 2.55 3.439(2) 149.7 yes

loop_
_geom_torsion_atom_site_label_1
_geom_torsion_atom_site_label_2
_geom_torsion_atom_site_label_3
_geom_torsion_atom_site_label_4
_geom_torsion_site_symmetry_1
_geom_torsion_site_symmetry_2
_geom_torsion_site_symmetry_3
_geom_torsion_site_symmetry_4
_geom_torsion
_geom_torsion_publ_flag
N1 C1 C2 C3 . . . . -157.01(10) ?
N2 C1 C2 C3 . . . . 23.88(16) ?
N4 C6 C7 C8 . . . . 155.78(15) ?
N4 C6 C7A C8A . . . . -162.9(9) ?
N5 C6 C7 C8 . . . . -26.8(3) ?
N5 C6 C7A C8A . . . . 35.6(14) ?
C1 N2 C5 N3 . . . . -174.68(11) ?
C1 N2 C5 C4 . . . . 7.19(16) ?
C1 C2 C3 C4 . . . . -47.65(13) ?
C2 C3 C4 C5 . . . . 52.55(13) ?
C3 C4 C5 N2 . . . . -33.54(15) ?
C3 C4 C5 N3 . . . . 148.29(11) ?
C5 N2 C1 N1 . . . . 178.71(10) ?
C5 N2 C1 C2 . . . . -2.20(17) ?
C6 N5 C10 N6 . . . . 175.54(11) ?
C6 N5 C10 C9 . . . . -7.94(19) ?
C6 N5 C10 C9A . . . . 15.7(7) ?
C6 C7 C8 C9 . . . . 51.6(2) ?
C6 C7A C8A C9A . . . . -47.2(19) ?
C7 C8 C9 C10 . . . . -56.0(2) ?
C8 C9 C10 N5 . . . . 35.7(2) ?
C8 C9 C10 N6 . . . . -147.66(14) ?
C8A C9A C10 N5 . . . . -33.4(16) ?
C8A C9A C10 N6 . . . . 166.6(10) ?
C10 N5 C6 N4 . . . . -179.33(11) ?
C10 N5 C6 C7 . . . . 3.3(2) ?
C10 N5 C6 C7A . . . . -19.3(7) ?
C10 C9A C8A C7A . . . . 50(2) ?
